data_4304298
loop_
_publ_author_name
'John S. Fossey'
'Ryosuke Matsubara'
'Hiroshi Kiyohara'
'Sh\=u Kobayashi'

_publ_contact_author_email j.fossey@bath.ac.uk
_publ_contact_author_name 'John Fossey'
_publ_section_title
;
Heterochiral Triangulo Nickel Complex as Evidence of a Large Positive
Nonlinear Effect in Catalysis
;
_journal_name_full 'Inorganic Chemistry'
_journal_page_first 781
_journal_page_last 783
_journal_paper_doi 10.1021/ic7017727
_journal_volume 47
_journal_year 2008
_chemical_formula_moiety 'C84 H86 I6 N6 Ni3 O2 '
_chemical_formula_sum 'C84 H86 I6 N6 Ni3 O2'
_chemical_formula_weight 2149.17
_space_group_IT_number 15
_symmetry_cell_setting monoclinic
_symmetry_Int_Tables_number 15
_symmetry_space_group_name_Hall '-C 2yc'
_symmetry_space_group_name_H-M 'C 1 2/c 1'
_atom_sites_solution_hydrogens geom
_atom_sites_solution_primary direct
_atom_sites_solution_secondary difmap
_cell_angle_alpha 90.0000
_cell_angle_beta 110.77(3)
_cell_angle_gamma 90.0000
_cell_formula_units_Z 4
_cell_length_a 24.35(3)
_cell_length_b 20.157(15)
_cell_length_c 17.666(18)
_cell_measurement_reflns_used 22411
_cell_measurement_temperature 97.1
_cell_measurement_theta_max 27.5
_cell_measurement_theta_min 3.1
_cell_volume 8107(14)
_computing_cell_refinement 'PROCESS-AUTO (Rigaku, 1998)'
_computing_data_collection 'PROCESS-AUTO (Rigaku, 1998)'
_computing_data_reduction 'CrystalStructure (R/MSC, Rigaku, 2005)'
_computing_molecular_graphics 'ORTEP (Johnson, 1976)'
_computing_publication_material 'CrystalStructure (R/MSC, Rigaku, 2005)'
_computing_structure_refinement 'SHELXL97 (Sheldrick, 1997)'
_computing_structure_solution 'SHELXS97 (Sheldrick, 1997)'
_diffrn_detector_area_resol_mean 10.00
_diffrn_measured_fraction_theta_full 0.973
_diffrn_measured_fraction_theta_max 0.973
_diffrn_measurement_device_type 'Rigaku RAXIS-RAPID'
_diffrn_measurement_method \w
_diffrn_radiation_type 'Mo K\a'
_diffrn_radiation_wavelength 0.71075
_diffrn_reflns_av_R_equivalents 0.079
_diffrn_reflns_limit_h_max 30
_diffrn_reflns_limit_h_min -31
_diffrn_reflns_limit_k_max 24
_diffrn_reflns_limit_k_min -26
_diffrn_reflns_limit_l_max 22
_diffrn_reflns_limit_l_min -22
_diffrn_reflns_number 35353
_diffrn_reflns_theta_full 27.48
_diffrn_reflns_theta_max 27.48
_exptl_absorpt_coefficient_mu 3.025
_exptl_absorpt_correction_T_max 0.739
_exptl_absorpt_correction_T_min 0.677
_exptl_absorpt_correction_type multi-scan
_exptl_absorpt_process_details
;
    Higashi, T. (1995). Program for Absorption Correction.
    Rigaku Corporation, Tokyo, Japan.
;
_exptl_crystal_colour brown
_exptl_crystal_density_diffrn 1.761
_exptl_crystal_density_method 'not measured'
_exptl_crystal_description block
_exptl_crystal_F_000 4200.00
_exptl_crystal_size_max 0.10
_exptl_crystal_size_mid 0.10
_exptl_crystal_size_min 0.10
_refine_diff_density_max 0.755
_refine_diff_density_min -1.023
_refine_diff_density_rms 0.132
_refine_ls_extinction_method none
_refine_ls_goodness_of_fit_ref 0.405
_refine_ls_hydrogen_treatment mixed
_refine_ls_matrix_type full
_refine_ls_number_parameters 301
_refine_ls_number_reflns 9060
_refine_ls_number_restraints 72
_refine_ls_restrained_S_all 0.403
_refine_ls_R_factor_all 0.0752
_refine_ls_R_factor_gt 0.0370
_refine_ls_shift/su_max 0.001
_refine_ls_shift/su_mean 0.000
_refine_ls_structure_factor_coef Fsqd
_refine_ls_weighting_details 'calc w=1/[\s^2^(Fo^2^)+(0.1000P)^2^+0.0000P] where P=(Fo^2^+2Fc^2^)/3'
_refine_ls_weighting_scheme calc
_refine_ls_wR_factor_gt 0.0875
_refine_ls_wR_factor_ref 0.1028
_cod_data_source_file ic7017727-file005.cif
_cod_data_source_block '_RGK1226raplt'
_cod_original_cell_volume 8107(13)
_cod_original_formula_sum 'C84 H86 I6 N6 Ni3 O2 '
_cod_database_code 4304298

loop_
_symmetry_equiv_pos_as_xyz
'x, y, z'
'-x, y, -z+1/2'
'x+1/2, y+1/2, z'
'-x+1/2, y+1/2, -z+1/2'
'-x, -y, -z'
'x, -y, z-1/2'
'-x+1/2, -y+1/2, -z'
'x+1/2, -y+1/2, z-1/2'

loop_
_atom_site_label
_atom_site_type_symbol
_atom_site_fract_x
_atom_site_fract_y
_atom_site_fract_z
_atom_site_U_iso_or_equiv
_atom_site_adp_type
_atom_site_occupancy
_atom_site_symmetry_multiplicity
_atom_site_calc_flag
_atom_site_refinement_flags
_atom_site_disorder_assembly
_atom_site_disorder_group
I1 I 0.5000 0.59170(2) 0.2500 0.02338(14) Uani 1 2 d S . .
I2 I 0.416913(19) 0.835143(18) 0.32752(3) 0.02879(11) Uani 1 1 d . . .
I3 I 0.2500 0.7500 0.5000 0.03753(17) Uani 1 2 d S . .
I4 I 0.25776(2) 0.71622(2) 0.66414(3) 0.05000(16) Uani 1 1 d . . .
Ni1 Ni 0.45674(3) 0.71260(3) 0.29062(4) 0.01850(17) Uani 1 1 d . . .
Ni2 Ni 0.5000 0.83879(5) 0.2500 0.0198(2) Uani 1 2 d S . .
O1 O 0.46125(16) 0.75474(16) 0.1873(2) 0.0182(8) Uani 1 1 d . . .
H43 H 0.4285 0.7548 0.1336 0.022 Uiso 1 1 calc R . .
N1 N 0.4638(2) 0.6792(2) 0.4045(3) 0.0212(11) Uani 1 1 d . C .
H1 H 0.4498 0.7135 0.4278 0.025 Uiso 1 1 calc R . .
N2 N 0.3748(2) 0.6640(2) 0.2525(3) 0.0184(10) Uani 1 1 d . D .
H2 H 0.3809 0.6252 0.2282 0.022 Uiso 1 1 calc R . .
N3 N 0.4540(2) 0.9154(2) 0.1772(3) 0.0195(11) Uani 1 1 d . . .
C1 C 0.4220(2) 0.6242(2) 0.3940(3) 0.0197(13) Uani 1 1 d . . .
H4 H 0.4389 0.5849 0.3752 0.024 Uiso 1 1 calc R . .
C2 C 0.3628(2) 0.6411(3) 0.3256(3) 0.0200(13) Uani 1 1 d . . .
H5 H 0.3436 0.6781 0.3446 0.024 Uiso 1 1 calc R . .
C3 C 0.5233(3) 0.6637(3) 0.4629(3) 0.0260(14) Uani 1 1 d . . .
H3A H 0.5526 0.6878 0.4463 0.031 Uiso 1 1 calc R A 1
H3B H 0.5307 0.6156 0.4599 0.031 Uiso 1 1 calc R A 1
C10 C 0.41126(18) 0.60312(17) 0.4701(2) 0.0225(13) Uani 1 1 d GU . .
C11 C 0.42258(19) 0.53803(16) 0.4972(2) 0.0317(16) Uani 1 1 d GU . .
H13 H 0.4379 0.5074 0.4689 0.038 Uiso 1 1 calc R . .
C12 C 0.4114(2) 0.51777(14) 0.5655(2) 0.0403(18) Uani 1 1 d GU . .
H14 H 0.4191 0.4733 0.5840 0.048 Uiso 1 1 calc R . .
C13 C 0.3889(2) 0.56259(19) 0.6069(2) 0.0401(18) Uani 1 1 d GU . .
H15 H 0.3813 0.5487 0.6536 0.048 Uiso 1 1 calc R . .
C14 C 0.37763(18) 0.62768(17) 0.5798(2) 0.0298(15) Uani 1 1 d GU . .
H16 H 0.3623 0.6583 0.6081 0.036 Uiso 1 1 calc R . .
C15 C 0.38879(18) 0.64795(13) 0.5115(2) 0.0255(14) Uani 1 1 d GU . .
H17 H 0.3811 0.6924 0.4930 0.031 Uiso 1 1 calc R . .
C16 C 0.32318(16) 0.58034(14) 0.3103(2) 0.0246(14) Uani 1 1 d GU . .
C17 C 0.27423(17) 0.58046(15) 0.3334(2) 0.0305(15) Uani 1 1 d GU . .
H18 H 0.2636 0.6197 0.3547 0.037 Uiso 1 1 calc R . .
C18 C 0.24083(15) 0.5232(2) 0.3254(3) 0.0393(18) Uani 1 1 d GU . .
H19 H 0.2074 0.5233 0.3412 0.047 Uiso 1 1 calc R . .
C19 C 0.25639(17) 0.46580(15) 0.2943(2) 0.0358(17) Uani 1 1 d GU . .
H20 H 0.2336 0.4267 0.2888 0.043 Uiso 1 1 calc R . .
C20 C 0.30535(18) 0.46568(14) 0.2712(2) 0.0338(16) Uani 1 1 d GU . .
H21 H 0.3160 0.4265 0.2499 0.041 Uiso 1 1 calc R . .
C21 C 0.33874(15) 0.52295(18) 0.2792(2) 0.0260(14) Uani 1 1 d GU . .
H22 H 0.3722 0.5229 0.2634 0.031 Uiso 1 1 calc R . .
C22 C 0.3213(3) 0.6945(3) 0.1913(3) 0.0266(14) Uani 1 1 d . . .
H22A H 0.3200 0.7423 0.2032 0.032 Uiso 1 1 calc R B 1
H22B H 0.2858 0.6734 0.1955 0.032 Uiso 1 1 calc R B 1
C4 C 0.5328(5) 0.6816(4) 0.5512(4) 0.027(6) Uiso 0.65 1 d PG C 1
C5 C 0.5490(6) 0.6314(3) 0.6089(6) 0.044(5) Uiso 0.65 1 d PG C 1
H5A H 0.5539 0.5874 0.5933 0.053 Uiso 0.65 1 calc PR C 1
C6 C 0.5580(5) 0.6457(3) 0.6894(5) 0.053(4) Uiso 0.65 1 d PG C 1
H6 H 0.5691 0.6114 0.7288 0.064 Uiso 0.65 1 calc PR C 1
C7 C 0.5509(4) 0.7102(4) 0.7122(4) 0.041(3) Uiso 0.65 1 d PG C 1
H7 H 0.5571 0.7200 0.7673 0.049 Uiso 0.65 1 calc PR C 1
C8 C 0.5347(3) 0.7604(3) 0.6546(4) 0.040(3) Uiso 0.65 1 d PG C 1
H8 H 0.5298 0.8045 0.6702 0.048 Uiso 0.65 1 calc PR C 1
C9 C 0.5257(4) 0.7461(4) 0.5741(4) 0.034(3) Uiso 0.65 1 d PG C 1
H9 H 0.5146 0.7804 0.5347 0.041 Uiso 0.65 1 calc PR C 1
C23 C 0.3209(3) 0.6860(2) 0.1050(3) 0.027(3) Uiso 0.65 1 d PG D 1
C24 C 0.3182(4) 0.6224(2) 0.0734(3) 0.050(3) Uiso 0.65 1 d PG D 1
H24 H 0.3171 0.5850 0.1056 0.060 Uiso 0.65 1 calc PR D 1
C25 C 0.3172(3) 0.6136(2) -0.0051(4) 0.052(3) Uiso 0.65 1 d PG D 1
H25 H 0.3153 0.5701 -0.0267 0.063 Uiso 0.65 1 calc PR D 1
C26 C 0.3188(3) 0.6683(3) -0.0521(3) 0.045(3) Uiso 0.65 1 d PG D 1
H26 H 0.3180 0.6623 -0.1058 0.055 Uiso 0.65 1 calc PR D 1
C27 C 0.3214(3) 0.7319(2) -0.0206(2) 0.033(2) Uiso 0.65 1 d PG D 1
H27 H 0.3225 0.7693 -0.0527 0.040 Uiso 0.65 1 calc PR D 1
C28 C 0.32253(19) 0.7408(2) 0.0579(3) 0.030(2) Uiso 0.65 1 d PG D 1
H28 H 0.3244 0.7843 0.0795 0.036 Uiso 0.65 1 calc PR D 1
C29 C 0.4674(3) 0.9802(3) 0.2248(4) 0.019(2) Uiso 0.65 1 d PG . 1
C30 C 0.3891(2) 0.9084(2) 0.1319(3) 0.029(2) Uiso 0.65 1 d PG D 1
H30A H 0.3770 0.8627 0.1392 0.034 Uiso 0.65 1 calc PR D 1
H30B H 0.3679 0.9392 0.1555 0.034 Uiso 0.65 1 calc PR D 1
C31 C 0.3716(3) 0.9224(4) 0.0432(3) 0.033(3) Uiso 0.65 1 d PG D 1
C32 C 0.3972(3) 0.8857(3) -0.0023(4) 0.048(3) Uiso 0.65 1 d PG D 1
H32 H 0.4244 0.8515 0.0226 0.058 Uiso 0.65 1 calc PR D 1
C33 C 0.3829(4) 0.8992(4) -0.0842(4) 0.066(4) Uiso 0.65 1 d PG D 1
H33 H 0.4003 0.8741 -0.1153 0.079 Uiso 0.65 1 calc PR D 1
C34 C 0.3430(4) 0.9493(4) -0.1207(3) 0.071(4) Uiso 0.65 1 d PG D 1
H34 H 0.3333 0.9585 -0.1767 0.085 Uiso 0.65 1 calc PR D 1
C35 C 0.3175(3) 0.9859(3) -0.0752(5) 0.066(4) Uiso 0.65 1 d PG D 1
H35 H 0.2903 1.0201 -0.1001 0.080 Uiso 0.65 1 calc PR D 1
C36 C 0.3318(3) 0.9725(3) 0.0067(5) 0.058(3) Uiso 0.65 1 d PG D 1
H36 H 0.3143 0.9975 0.0378 0.070 Uiso 0.65 1 calc PR D 1
C37 C 0.4478(3) 1.0405(3) 0.1708(4) 0.014(5) Uiso 0.65 1 d PG E 1
C38 C 0.4636(3) 1.0483(3) 0.1030(4) 0.034(3) Uiso 0.65 1 d PG E 1
H38 H 0.4898 1.0177 0.0928 0.041 Uiso 0.65 1 calc PR E 1
C39 C 0.4408(3) 1.1007(3) 0.0501(3) 0.033(2) Uiso 0.65 1 d PG E 1
H39 H 0.4516 1.1060 0.0037 0.040 Uiso 0.65 1 calc PR E 1
C40 C 0.4024(3) 1.1454(3) 0.0649(4) 0.047(3) Uiso 0.65 1 d PG E 1
H40 H 0.3868 1.1813 0.0287 0.056 Uiso 0.65 1 calc PR E 1
C41 C 0.3866(3) 1.1377(3) 0.1327(4) 0.038(3) Uiso 0.65 1 d PG E 1
H41 H 0.3603 1.1682 0.1429 0.045 Uiso 0.65 1 calc PR E 1
C42 C 0.4094(3) 1.0852(3) 0.1857(4) 0.028(2) Uiso 0.65 1 d PG E 1
H42 H 0.3986 1.0799 0.2320 0.034 Uiso 0.65 1 calc PR E 1
C104 C 0.5370(10) 0.6841(8) 0.5474(7) 0.024(11) Uiso 0.35 1 d PG C 2
C105 C 0.5462(10) 0.6408(5) 0.6120(9) 0.026(7) Uiso 0.35 1 d PG C 2
H105 H 0.5439 0.5943 0.6029 0.031 Uiso 0.35 1 calc PR C 2
C106 C 0.5589(8) 0.6656(6) 0.6897(8) 0.029(5) Uiso 0.35 1 d PG C 2
H106 H 0.5652 0.6360 0.7339 0.035 Uiso 0.35 1 calc PR C 2
C107 C 0.5623(6) 0.7337(6) 0.7029(6) 0.024(4) Uiso 0.35 1 d PG C 2
H107 H 0.5710 0.7507 0.7561 0.029 Uiso 0.35 1 calc PR C 2
C108 C 0.5531(7) 0.7770(5) 0.6383(8) 0.057(7) Uiso 0.35 1 d PG C 2
H108 H 0.5554 0.8236 0.6473 0.069 Uiso 0.35 1 calc PR C 2
C109 C 0.5404(8) 0.7522(7) 0.5605(7) 0.035(5) Uiso 0.35 1 d PG C 2
H109 H 0.5341 0.7818 0.5164 0.042 Uiso 0.35 1 calc PR C 2
C123 C 0.3239(5) 0.6984(4) 0.1072(5) 0.021(5) Uiso 0.35 1 d PG D 2
C124 C 0.3222(5) 0.6397(3) 0.0650(5) 0.011(3) Uiso 0.35 1 d PG D 2
H124 H 0.3215 0.5983 0.0902 0.014 Uiso 0.35 1 calc PR D 2
C125 C 0.3215(4) 0.6418(3) -0.0140(5) 0.015(3) Uiso 0.35 1 d PG D 2
H125 H 0.3203 0.6017 -0.0428 0.018 Uiso 0.35 1 calc PR D 2
C126 C 0.3225(4) 0.7025(3) -0.0508(4) 0.006(3) Uiso 0.35 1 d PG D 2
H126 H 0.3220 0.7039 -0.1048 0.007 Uiso 0.35 1 calc PR D 2
C127 C 0.3242(3) 0.7611(3) -0.0086(4) 0.015(3) Uiso 0.35 1 d PG D 2
H127 H 0.3249 0.8026 -0.0338 0.018 Uiso 0.35 1 calc PR D 2
C128 C 0.3249(3) 0.7591(3) 0.0704(5) 0.019(4) Uiso 0.35 1 d PG D 2
H128 H 0.3261 0.7992 0.0992 0.023 Uiso 0.35 1 calc PR D 2
C129 C 0.4875(5) 0.9766(4) 0.2041(6) 0.011(3) Uiso 0.35 1 d PG . 2
C130 C 0.4363(4) 0.8991(3) 0.0876(5) 0.017(3) Uiso 0.35 1 d PG D 2
H13A H 0.4261 0.8514 0.0799 0.020 Uiso 0.35 1 calc PR D 2
H13B H 0.4708 0.9063 0.0711 0.020 Uiso 0.35 1 calc PR D 2
C131 C 0.3840(4) 0.9400(5) 0.0304(6) 0.010(3) Uiso 0.35 1 d PG D 2
C132 C 0.3905(5) 0.9690(6) -0.0373(7) 0.055(6) Uiso 0.35 1 d PG D 2
H132 H 0.4252 0.9611 -0.0490 0.066 Uiso 0.35 1 calc PR D 2
C133 C 0.3465(6) 1.0094(6) -0.0878(6) 0.042(5) Uiso 0.35 1 d PG D 2
H133 H 0.3510 1.0292 -0.1341 0.050 Uiso 0.35 1 calc PR D 2
C134 C 0.2958(5) 1.0209(6) -0.0706(7) 0.052(6) Uiso 0.35 1 d PG D 2
H134 H 0.2657 1.0485 -0.1051 0.062 Uiso 0.35 1 calc PR D 2
C135 C 0.2892(4) 0.9919(6) -0.0029(8) 0.041(5) Uiso 0.35 1 d PG D 2
H135 H 0.2546 0.9998 0.0088 0.049 Uiso 0.35 1 calc PR D 2
C136 C 0.3333(5) 0.9515(5) 0.0476(6) 0.042(5) Uiso 0.35 1 d PG D 2
H136 H 0.3288 0.9317 0.0939 0.050 Uiso 0.35 1 calc PR D 2
C137 C 0.4520(7) 1.0379(6) 0.1729(9) 0.042(15) Uiso 0.35 1 d PG F 2
C138 C 0.4589(6) 1.0723(7) 0.1086(8) 0.034(5) Uiso 0.35 1 d PG F 2
H138 H 0.4857 1.0566 0.0846 0.041 Uiso 0.35 1 calc PR F 2
C139 C 0.4266(7) 1.1296(7) 0.0796(8) 0.059(7) Uiso 0.35 1 d PG F 2
H139 H 0.4313 1.1531 0.0356 0.071 Uiso 0.35 1 calc PR F 2
C140 C 0.3875(7) 1.1527(6) 0.1148(9) 0.047(6) Uiso 0.35 1 d PG F 2
H140 H 0.3654 1.1919 0.0949 0.056 Uiso 0.35 1 calc PR F 2
C141 C 0.3806(6) 1.1183(7) 0.1791(9) 0.051(6) Uiso 0.35 1 d PG F 2
H141 H 0.3538 1.1341 0.2031 0.061 Uiso 0.35 1 calc PR F 2
C142 C 0.4129(7) 1.0610(6) 0.2081(8) 0.031(5) Uiso 0.35 1 d PG F 2
H142 H 0.4082 1.0375 0.2521 0.037 Uiso 0.35 1 calc PR F 2

loop_
_atom_site_aniso_label
_atom_site_aniso_U_11
_atom_site_aniso_U_22
_atom_site_aniso_U_33
_atom_site_aniso_U_23
_atom_site_aniso_U_13
_atom_site_aniso_U_12
I1 0.0261(3) 0.0247(3) 0.0241(3) 0.000 0.0148(3) 0.000
I2 0.0339(3) 0.02482(19) 0.0380(3) 0.00106(18) 0.0255(2) 0.00208(18)
I3 0.0324(4) 0.0243(3) 0.0634(5) 0.0026(3) 0.0262(3) 0.0026(3)
I4 0.0560(4) 0.0390(3) 0.0718(4) 0.0110(2) 0.0435(3) 0.0161(2)
Ni1 0.0190(4) 0.0204(3) 0.0185(4) 0.0003(3) 0.0096(3) -0.0016(3)
Ni2 0.0202(6) 0.0198(5) 0.0214(6) 0.000 0.0099(5) 0.000
O1 0.017(2) 0.0216(19) 0.017(2) -0.0001(16) 0.0072(17) 0.0040(16)
N1 0.013(3) 0.034(3) 0.019(3) -0.002(2) 0.008(2) 0.000(2)
N2 0.020(3) 0.016(2) 0.021(3) -0.006(2) 0.009(2) -0.006(2)
N3 0.022(3) 0.021(2) 0.013(2) -0.0048(19) 0.002(2) -0.001(2)
C1 0.022(3) 0.017(3) 0.025(3) 0.000(2) 0.014(3) 0.000(2)
C2 0.020(3) 0.027(3) 0.017(3) 0.002(2) 0.012(3) -0.004(2)
C3 0.020(3) 0.038(3) 0.020(3) -0.001(3) 0.008(3) 0.002(3)
C10 0.021(3) 0.030(3) 0.021(3) 0.002(3) 0.014(3) -0.002(3)
C11 0.042(4) 0.029(3) 0.029(4) 0.007(3) 0.020(3) 0.003(3)
C12 0.062(5) 0.031(4) 0.030(4) 0.005(3) 0.018(4) 0.004(3)
C13 0.041(5) 0.057(4) 0.022(4) 0.014(3) 0.011(3) 0.000(4)
C14 0.034(4) 0.038(4) 0.017(3) 0.002(3) 0.009(3) 0.008(3)
C15 0.027(4) 0.032(3) 0.024(3) 0.003(3) 0.016(3) 0.004(3)
C16 0.029(4) 0.027(3) 0.018(3) 0.007(2) 0.008(3) 0.004(3)
C17 0.034(4) 0.026(3) 0.036(4) 0.005(3) 0.017(3) -0.003(3)
C18 0.033(4) 0.041(4) 0.041(4) 0.008(3) 0.010(3) -0.014(3)
C19 0.036(4) 0.034(4) 0.028(4) 0.007(3) -0.001(3) -0.018(3)
C20 0.041(4) 0.032(3) 0.027(4) -0.004(3) 0.010(3) -0.006(3)
C21 0.029(4) 0.031(3) 0.018(3) -0.006(3) 0.010(3) -0.007(3)
C22 0.019(4) 0.030(3) 0.029(4) 0.000(3) 0.007(3) 0.002(3)

loop_
_atom_type_symbol
_atom_type_description
_atom_type_scat_dispersion_real
_atom_type_scat_dispersion_imag
_atom_type_scat_source
C C 0.003 0.002
;
International Tables for Crystallography
(1992, Vol. C, Tables 4.2.6.8 and 6.1.1.4)
;
H H 0.000 0.000
;
International Tables for Crystallography
(1992, Vol. C, Table 6.1.1.4)
;
I I -0.474 1.812
;
International Tables for Crystallography
(1992, Vol. C, Tables 4.2.6.8 and 6.1.1.4)
;
N N 0.006 0.003
;
International Tables for Crystallography
(1992, Vol. C, Tables 4.2.6.8 and 6.1.1.4)
;
Ni Ni 0.339 1.112
;
International Tables for Crystallography
(1992, Vol. C, Tables 4.2.6.8 and 6.1.1.4)
;
O O 0.011 0.006
;
International Tables for Crystallography
(1992, Vol. C, Tables 4.2.6.8 and 6.1.1.4)
;

loop_
_geom_angle_atom_site_label_1
_geom_angle_atom_site_label_2
_geom_angle_atom_site_label_3
_geom_angle
_geom_angle_site_symmetry_1
_geom_angle_site_symmetry_3
_geom_angle_publ_flag
Ni1 I1 Ni1 62.19(6) 2_655 . ?
Ni1 I2 Ni2 62.90(4) . . ?
I4 I3 I4 180.0 7_566 . ?
O1 Ni1 N1 170.87(16) . . ?
O1 Ni1 O1 69.27(17) . 2_655 ?
N1 Ni1 O1 102.00(16) . 2_655 ?
O1 Ni1 N2 104.56(16) . . ?
N1 Ni1 N2 84.40(18) . . ?
O1 Ni1 N2 171.46(16) 2_655 . ?
O1 Ni1 I2 88.52(11) . . ?
N1 Ni1 I2 88.68(13) . . ?
O1 Ni1 I2 89.14(11) 2_655 . ?
N2 Ni1 I2 96.72(13) . . ?
O1 Ni1 I1 89.36(11) . . ?
N1 Ni1 I1 93.21(13) . . ?
O1 Ni1 I1 88.86(11) 2_655 . ?
N2 Ni1 I1 85.10(13) . . ?
I2 Ni1 I1 177.50(3) . . ?
O1 Ni1 Ni2 44.53(10) . . ?
N1 Ni1 Ni2 127.27(13) . . ?
O1 Ni1 Ni2 44.54(10) 2_655 . ?
N2 Ni1 Ni2 134.84(12) . . ?
I2 Ni1 Ni2 58.62(6) . . ?
I1 Ni1 Ni2 118.88(6) . . ?
O1 Ni1 Ni1 44.91(10) . 2_655 ?
N1 Ni1 Ni1 130.36(14) . 2_655 ?
O1 Ni1 Ni1 44.22(11) 2_655 2_655 ?
N2 Ni1 Ni1 127.24(14) . 2_655 ?
I2 Ni1 Ni1 118.60(3) . 2_655 ?
I1 Ni1 Ni1 58.90(3) . 2_655 ?
Ni2 Ni1 Ni1 59.98(3) . 2_655 ?
O1 Ni2 O1 69.4(2) . 2_655 ?
O1 Ni2 N3 173.00(15) . 2_655 ?
O1 Ni2 N3 103.65(16) 2_655 2_655 ?
O1 Ni2 N3 103.65(16) . . ?
O1 Ni2 N3 173.00(15) 2_655 . ?
N3 Ni2 N3 83.3(2) 2_655 . ?
O1 Ni2 I2 89.33(11) . 2_655 ?
O1 Ni2 I2 88.21(11) 2_655 2_655 ?
N3 Ni2 I2 89.89(15) 2_655 2_655 ?
N3 Ni2 I2 92.35(15) . 2_655 ?
O1 Ni2 I2 88.21(11) . . ?
O1 Ni2 I2 89.33(11) 2_655 . ?
N3 Ni2 I2 92.35(15) 2_655 . ?
N3 Ni2 I2 89.89(15) . . ?
I2 Ni2 I2 177.01(4) 2_655 . ?
O1 Ni2 Ni1 44.96(11) . 2_655 ?
O1 Ni2 Ni1 44.25(11) 2_655 2_655 ?
N3 Ni2 Ni1 129.55(14) 2_655 2_655 ?
N3 Ni2 Ni1 131.06(13) . 2_655 ?
I2 Ni2 Ni1 58.48(3) 2_655 2_655 ?
I2 Ni2 Ni1 118.53(4) . 2_655 ?
O1 Ni2 Ni1 44.25(11) . . ?
O1 Ni2 Ni1 44.96(11) 2_655 . ?
N3 Ni2 Ni1 131.06(13) 2_655 . ?
N3 Ni2 Ni1 129.55(14) . . ?
I2 Ni2 Ni1 118.53(4) 2_655 . ?
I2 Ni2 Ni1 58.48(3) . . ?
Ni1 Ni2 Ni1 60.05(6) 2_655 . ?
Ni1 O1 Ni2 91.22(15) . . ?
Ni1 O1 Ni1 90.86(14) . 2_655 ?
Ni2 O1 Ni1 90.51(15) . 2_655 ?
C1 N1 C3 113.0(4) . . ?
C1 N1 Ni1 107.8(3) . . ?
C3 N1 Ni1 117.9(4) . . ?
C2 N2 C22 111.3(4) . . ?
C2 N2 Ni1 108.7(3) . . ?
C22 N2 Ni1 121.6(3) . . ?
C129 N3 C30 127.8(6) . . ?
C129 N3 C130 116.1(7) . . ?
C30 N3 C130 64.6(4) . . ?
C129 N3 C29 27.4(5) . . ?
C30 N3 C29 110.7(5) . . ?
C130 N3 C29 133.3(4) . . ?
C129 N3 Ni2 108.1(5) . . ?
C30 N3 Ni2 119.7(3) . . ?
C130 N3 Ni2 112.1(4) . . ?
C29 N3 Ni2 109.5(3) . . ?
N1 C1 C10 115.3(4) . . ?
N1 C1 C2 110.0(4) . . ?
C10 C1 C2 110.2(4) . . ?
N2 C2 C16 113.7(4) . . ?
N2 C2 C1 109.0(4) . . ?
C16 C2 C1 108.4(4) . . ?
C104 C3 N1 117.4(9) . . ?
C104 C3 C4 5.0(12) . . ?
N1 C3 C4 114.4(6) . . ?
C11 C10 C15 120.0 . . ?
C11 C10 C1 119.5(3) . . ?
C15 C10 C1 120.5(3) . . ?
C12 C11 C10 120.0 . . ?
C11 C12 C13 120.0 . . ?
C14 C13 C12 120.0 . . ?
C15 C14 C13 120.0 . . ?
C14 C15 C10 120.0 . . ?
C17 C16 C21 120.0 . . ?
C17 C16 C2 120.1(3) . . ?
C21 C16 C2 119.7(3) . . ?
C16 C17 C18 120.0 . . ?
C19 C18 C17 120.0 . . ?
C18 C19 C20 120.0 . . ?
C19 C20 C21 120.0 . . ?
C20 C21 C16 120.0 . . ?
N2 C22 C123 113.7(6) . . ?
N2 C22 C23 111.7(5) . . ?
C123 C22 C23 9.7(3) . . ?
C5 C4 C9 120.0 . . ?
C5 C4 C3 118.3(6) . . ?
C9 C4 C3 121.7(6) . . ?
C6 C5 C4 120.0 . . ?
C7 C6 C5 120.0 . . ?
C8 C7 C6 120.0 . . ?
C9 C8 C7 120.0 . . ?
C8 C9 C4 120.0 . . ?
C24 C23 C28 120.0 . . ?
C24 C23 C22 118.9(3) . . ?
C28 C23 C22 121.0(3) . . ?
C25 C24 C23 120.0 . . ?
C24 C25 C26 120.0 . . ?
C27 C26 C25 120.0 . . ?
C26 C27 C28 120.0 . . ?
C27 C28 C23 120.0 . . ?
C37 C29 C29 113.6(6) . 2_655 ?
C37 C29 N3 112.5(5) . . ?
C29 C29 N3 107.4(5) 2_655 . ?
C31 C30 N3 113.2(5) . . ?
C32 C31 C36 120.0 . . ?
C32 C31 C30 119.0(5) . . ?
C36 C31 C30 121.0(5) . . ?
C33 C32 C31 120.0 . . ?
C34 C33 C32 120.0 . . ?
C33 C34 C35 120.0 . . ?
C36 C35 C34 120.0 . . ?
C35 C36 C31 120.0 . . ?
C38 C37 C42 120.0 . . ?
C38 C37 C29 120.8(5) . . ?
C42 C37 C29 119.0(5) . . ?
C39 C38 C37 120.0 . . ?
C38 C39 C40 120.0 . . ?
C41 C40 C39 120.0 . . ?
C40 C41 C42 120.0 . . ?
C41 C42 C37 120.0 . . ?
C105 C104 C109 120.0 . . ?
C105 C104 C3 124.8(10) . . ?
C109 C104 C3 115.2(10) . . ?
C106 C105 C104 120.0 . . ?
C105 C106 C107 120.0 . . ?
C108 C107 C106 120.0 . . ?
C109 C108 C107 120.0 . . ?
C108 C109 C104 120.0 . . ?
C124 C123 C128 120.0 . . ?
C124 C123 C22 118.6(5) . . ?
C128 C123 C22 121.3(5) . . ?
C123 C124 C125 120.0 . . ?
C126 C125 C124 120.0 . . ?
C125 C126 C127 120.0 . . ?
C128 C127 C126 120.0 . . ?
C127 C128 C123 120.0 . . ?
N3 C129 C137 113.2(9) . . ?
N3 C129 C129 108.3(8) . 2_655 ?
C137 C129 C129 110.7(10) . 2_655 ?
N3 C130 C131 115.2(7) . . ?
C132 C131 C136 120.0 . . ?
C132 C131 C130 117.6(8) . . ?
C136 C131 C130 122.3(8) . . ?
C131 C132 C133 120.0 . . ?
C134 C133 C132 120.0 . . ?
C133 C134 C135 120.0 . . ?
C134 C135 C136 120.0 . . ?
C135 C136 C131 120.0 . . ?
C138 C137 C142 120.0 . . ?
C138 C137 C129 119.4(10) . . ?
C142 C137 C129 120.6(10) . . ?
C139 C138 C137 120.0 . . ?
C140 C139 C138 120.0 . . ?
C141 C140 C139 120.0 . . ?
C140 C141 C142 120.0 . . ?
C141 C142 C137 120.0 . . ?

loop_
_geom_bond_atom_site_label_1
_geom_bond_atom_site_label_2
_geom_bond_distance
_geom_bond_site_symmetry_2
_geom_bond_publ_flag
I1 Ni1 2.8460(18) 2_655 ?
I1 Ni1 2.8460(19) . ?
I2 Ni1 2.8132(19) . ?
I2 Ni2 2.817(2) . ?
I3 I4 2.919(3) 7_566 ?
I3 I4 2.919(3) . ?
Ni1 O1 2.051(4) . ?
Ni1 N1 2.071(5) . ?
Ni1 O1 2.076(4) 2_655 ?
Ni1 N2 2.106(5) . ?
Ni1 Ni2 2.938(2) . ?
Ni1 Ni1 2.940(3) 2_655 ?
Ni2 O1 2.061(4) . ?
Ni2 O1 2.061(4) 2_655 ?
Ni2 N3 2.067(4) 2_655 ?
Ni2 N3 2.067(4) . ?
Ni2 I2 2.817(2) 2_655 ?
Ni2 Ni1 2.938(2) 2_655 ?
O1 Ni1 2.076(4) 2_655 ?
N1 C1 1.471(7) . ?
N1 C3 1.484(7) . ?
N2 C2 1.495(7) . ?
N2 C22 1.498(7) . ?
N3 C129 1.462(7) . ?
N3 C30 1.502(7) . ?
N3 C130 1.522(9) . ?
N3 C29 1.526(6) . ?
C1 C10 1.520(6) . ?
C1 C2 1.556(8) . ?
C2 C16 1.522(6) . ?
C3 C104 1.469(11) . ?
C3 C4 1.538(8) . ?
C10 C11 1.3900 . ?
C10 C15 1.3900 . ?
C11 C12 1.3900 . ?
C12 C13 1.3900 . ?
C13 C14 1.3900 . ?
C14 C15 1.3900 . ?
C16 C17 1.3900 . ?
C16 C21 1.3900 . ?
C17 C18 1.3900 . ?
C18 C19 1.3900 . ?
C19 C20 1.3900 . ?
C20 C21 1.3900 . ?
C22 C123 1.512(9) . ?
C22 C23 1.531(8) . ?
C4 C5 1.3900 . ?
C4 C9 1.3900 . ?
C5 C6 1.3900 . ?
C6 C7 1.3900 . ?
C7 C8 1.3900 . ?
C8 C9 1.3900 . ?
C23 C24 1.3900 . ?
C23 C28 1.3900 . ?
C24 C25 1.3900 . ?
C25 C26 1.3900 . ?
C26 C27 1.3900 . ?
C27 C28 1.3900 . ?
C29 C37 1.514(8) . ?
C29 C29 1.519(13) 2_655 ?
C30 C31 1.498(8) . ?
C31 C32 1.3900 . ?
C31 C36 1.3900 . ?
C32 C33 1.3900 . ?
C33 C34 1.3900 . ?
C34 C35 1.3900 . ?
C35 C36 1.3900 . ?
C37 C38 1.3900 . ?
C37 C42 1.3900 . ?
C38 C39 1.3900 . ?
C39 C40 1.3900 . ?
C40 C41 1.3900 . ?
C41 C42 1.3900 . ?
C104 C105 1.3900 . ?
C104 C109 1.3900 . ?
C105 C106 1.3900 . ?
C106 C107 1.3900 . ?
C107 C108 1.3900 . ?
C108 C109 1.3900 . ?
C123 C124 1.3900 . ?
C123 C128 1.3900 . ?
C124 C125 1.3900 . ?
C125 C126 1.3900 . ?
C126 C127 1.3900 . ?
C127 C128 1.3900 . ?
C129 C137 1.498(14) . ?
C129 C129 1.52(2) 2_655 ?
C130 C131 1.554(12) . ?
C131 C132 1.3900 . ?
C131 C136 1.3900 . ?
C132 C133 1.3900 . ?
C133 C134 1.3900 . ?
C134 C135 1.3900 . ?
C135 C136 1.3900 . ?
C137 C138 1.3900 . ?
C137 C142 1.3900 . ?
C138 C139 1.3900 . ?
C139 C140 1.3900 . ?
C140 C141 1.3900 . ?
C141 C142 1.3900 . ?
